data_4303910
loop_
_publ_author_name
'Raquel Ferreir\'os-Mart\'inez'
'David Esteban-G\'omez'
'Andr\'es de Blas'
'Carlos Platas-Iglesias'
'Teresa Rodr\'iguez-Blas'

_publ_contact_author_address
;
Departamento de Quimica Fundamental
Facultade de Ciencias
Universidade da Coruna
Campus da Zapateira s/n
15071 A Coruna
Spain
;
_publ_contact_author_email ucambv@udc.es
_publ_contact_author_fax '+ 34 981 167065'
_publ_contact_author_name 'De Blas, Andres'
_publ_contact_author_phone '+ 34 981 167000'
_publ_section_title
;
Eight-Coordinate Zn(II), Cd(II), and Pb(II) Complexes Based on a
1,7-Diaza-12-crown-4 Platform Endowed with a Remarkable Selectivity over
Ca(II)
;
_journal_name_full 'Inorganic Chemistry'
_journal_page_first 11821
_journal_page_last 11831
_journal_paper_doi 10.1021/ic901883h
_journal_volume 48
_journal_year 2009
_chemical_compound_source 'synthesis as described'
_chemical_formula_moiety 'C22 H26 Cl2 N4 O6 Zn2, H2 O'
_chemical_formula_sum 'C22 H28 Cl2 N4 O7 Zn2'
_chemical_formula_weight 662.12
_chemical_name_systematic
;
 ?
;
_space_group_IT_number 15
_symmetry_cell_setting monoclinic
_symmetry_Int_Tables_number 15
_symmetry_space_group_name_Hall '-C 2yc'
_symmetry_space_group_name_H-M 'C 1 2/c 1'
_atom_sites_solution_hydrogens geom
_atom_sites_solution_primary direct
_atom_sites_solution_secondary difmap
_audit_conform_dict_location ftp://ftp.iucr.org/pub/cif_core.dic
_audit_conform_dict_name cif_core.dic
_audit_conform_dict_version 2.4
_audit_creation_date 2008-12-31T01:08:15-00:00
_audit_creation_method 'WinGX routine CIF_UPDATE'
_cell_angle_alpha 90
_cell_angle_beta 113.276(9)
_cell_angle_gamma 90
_cell_formula_units_Z 8
_cell_length_a 31.181(2)
_cell_length_b 13.417(5)
_cell_length_c 13.370(2)
_cell_measurement_reflns_used 1957
_cell_measurement_temperature 100(2)
_cell_measurement_theta_max 24.62
_cell_measurement_theta_min 2.61
_cell_measurement_wavelength 0.71073
_cell_volume 5138(2)
_computing_cell_refinement 'BRUKER APEX2'
_computing_data_collection 'BRUKER APEX2'
_computing_molecular_graphics 'Ortep-3 for Windows (Farrugia, 1997)'
_computing_publication_material 'WinGX publication routines (Farrugia, 1999)'
_computing_structure_refinement 'SHELXL-97 (Sheldrick, 2008)'
_computing_structure_solution 'SUPERFLIP (Palatinus & Chapuis, 2007)'
_diffrn_ambient_temperature 100(2)
_diffrn_measured_fraction_theta_full 0.999
_diffrn_measured_fraction_theta_max 0.999
_diffrn_measurement_device_type 'Bruker X8 KappaAPEXII CCD'
_diffrn_measurement_method 'omega and phi scans'
_diffrn_radiation_monochromator graphite
_diffrn_radiation_probe x-ray
_diffrn_radiation_source 'fine-focus sealed tube'
_diffrn_radiation_type MoK\a
_diffrn_radiation_wavelength 0.71073
_diffrn_reflns_av_R_equivalents 0.0915
_diffrn_reflns_av_unetI/netI 0.055
_diffrn_reflns_limit_h_max 35
_diffrn_reflns_limit_h_min -39
_diffrn_reflns_limit_k_max 16
_diffrn_reflns_limit_k_min 0
_diffrn_reflns_limit_l_max 16
_diffrn_reflns_limit_l_min 0
_diffrn_reflns_number 5320
_diffrn_reflns_theta_full 26.48
_diffrn_reflns_theta_max 26.48
_diffrn_reflns_theta_min 1.42
_exptl_absorpt_coefficient_mu 2.126
_exptl_absorpt_correction_T_max 0.979
_exptl_absorpt_correction_T_min 0.823
_exptl_absorpt_correction_type multi-scan
_exptl_absorpt_process_details
;
SADABS, Bruker (2001). SADABS. Bruker AXS Inc., Madison,
Wisconsin, USA. 
;
_exptl_crystal_colour colourless
_exptl_crystal_density_diffrn 1.712
_exptl_crystal_density_method 'not measured'
_exptl_crystal_description prism
_exptl_crystal_F_000 2704
_exptl_crystal_size_max 0.41
_exptl_crystal_size_mid 0.03
_exptl_crystal_size_min 0.01
_platon_squeeze_details
;
;
_refine_diff_density_max 0.87
_refine_diff_density_min -0.866
_refine_diff_density_rms 0.108
_refine_ls_extinction_method none
_refine_ls_goodness_of_fit_ref 1.029
_refine_ls_hydrogen_treatment constr
_refine_ls_matrix_type full
_refine_ls_number_parameters 328
_refine_ls_number_reflns 5320
_refine_ls_number_restraints 26
_refine_ls_restrained_S_all 1.036
_refine_ls_R_factor_all 0.0766
_refine_ls_R_factor_gt 0.0403
_refine_ls_shift/su_max 0.002
_refine_ls_shift/su_mean 0
_refine_ls_structure_factor_coef Fsqd
_refine_ls_weighting_details 'calc w=1/[\s^2^(Fo^2^)+(0.0447P)^2^+7.5878P] where P=(Fo^2^+2Fc^2^)/3'
_refine_ls_weighting_scheme calc
_refine_ls_wR_factor_gt 0.0865
_refine_ls_wR_factor_ref 0.0961
_reflns_number_gt 3727
_reflns_number_total 5320
_reflns_threshold_expression >2\s(I)
_cod_data_source_file ic901883h_si_002_4.cif
_cod_data_source_block compound3b
_cod_original_sg_symbol_H-M 'C 2/c'
_cod_database_code 4303910

loop_
_symmetry_equiv_pos_as_xyz
'x, y, z'
'-x, y, -z+1/2'
'x+1/2, y+1/2, z'
'-x+1/2, y+1/2, -z+1/2'
'-x, -y, -z'
'x, -y, z-1/2'
'-x+1/2, -y+1/2, -z'
'x+1/2, -y+1/2, z-1/2'

loop_
_atom_site_label
_atom_site_type_symbol
_atom_site_fract_x
_atom_site_fract_y
_atom_site_fract_z
_atom_site_U_iso_or_equiv
_atom_site_adp_type
_atom_site_occupancy
_atom_site_symmetry_multiplicity
_atom_site_calc_flag
_atom_site_refinement_flags
_atom_site_disorder_assembly
_atom_site_disorder_group
Zn2 Zn 0.625168(15) 0.26071(3) 0.12296(3) 0.01879(12) Uani 1 1 d . . .
Zn1 Zn 0.626928(14) 0.66971(3) 0.19121(3) 0.01668(12) Uani 1 1 d . . .
Cl1 Cl 0.67511(3) 0.21222(8) 0.29036(8) 0.0292(2) Uani 1 1 d . A .
Cl2 Cl 0.58180(6) 0.12867(9) 0.03214(11) 0.0697(5) Uani 1 1 d . A 1
O2 O 0.58066(8) 0.35795(17) 0.1378(2) 0.0179(6) Uani 1 1 d U A .
O1 O 0.62833(8) 0.49014(18) 0.1689(2) 0.0186(6) Uani 1 1 d U A .
O4 O 0.68377(9) 0.82945(18) 0.2474(2) 0.0193(6) Uani 1 1 d . . .
C13 C 0.71700(13) 0.8142(3) 0.1999(3) 0.0196(8) Uani 1 1 d . . .
H13A H 0.7439 0.7763 0.2513 0.023 Uiso 1 1 calc R . .
H13B H 0.7286 0.8796 0.1869 0.023 Uiso 1 1 calc R . .
O3 O 0.57689(8) 0.67056(19) -0.0222(2) 0.0192(6) Uani 1 1 d . . .
N3 N 0.67489(10) 0.6604(2) 0.1043(2) 0.0151(6) Uani 1 1 d . . .
N1 N 0.56150(10) 0.6148(2) 0.1638(2) 0.0149(6) Uani 1 1 d . . .
N2 N 0.58452(10) 0.8098(2) 0.1485(2) 0.0174(7) Uani 1 1 d . . .
C11 C 0.65151(13) 0.6152(3) -0.0058(3) 0.0191(8) Uani 1 1 d . . .
H11A H 0.6431 0.5453 0.0021 0.023 Uiso 1 1 calc R . .
H11B H 0.6737 0.6141 -0.0421 0.023 Uiso 1 1 calc R . .
C9 C 0.54631(13) 0.7552(3) -0.0464(3) 0.0209(8) Uani 1 1 d . . .
H9A H 0.5168 0.7363 -0.0402 0.025 Uiso 1 1 calc R . .
H9B H 0.5389 0.7775 -0.122 0.025 Uiso 1 1 calc R . .
C3 C 0.50631(12) 0.4826(3) 0.1280(3) 0.0162(8) Uani 1 1 d . . .
H3 H 0.4998 0.4132 0.1228 0.019 Uiso 1 1 calc R . .
C4 C 0.47135(13) 0.5514(3) 0.1130(3) 0.0191(8) Uani 1 1 d . . .
H4 H 0.4403 0.5296 0.0961 0.023 Uiso 1 1 calc R . .
C1 C 0.59046(12) 0.4503(3) 0.1541(3) 0.0150(8) Uani 1 1 d U . .
C16 C 0.71217(13) 0.5912(3) 0.1727(3) 0.0181(8) Uani 1 1 d . . .
H16A H 0.7407 0.603 0.1588 0.022 Uiso 1 1 calc R . .
H16B H 0.702 0.5217 0.1514 0.022 Uiso 1 1 calc R . .
C8 C 0.56934(14) 0.8393(3) 0.0317(3) 0.0226(9) Uani 1 1 d . . .
H8A H 0.5969 0.8627 0.019 0.027 Uiso 1 1 calc R . .
H8B H 0.5472 0.8956 0.0164 0.027 Uiso 1 1 calc R . .
C12 C 0.69598(13) 0.7583(3) 0.0944(3) 0.0194(8) Uani 1 1 d . . .
H12A H 0.6715 0.8003 0.0407 0.023 Uiso 1 1 calc R . .
H12B H 0.7205 0.7464 0.0662 0.023 Uiso 1 1 calc R . .
C7 C 0.54281(13) 0.7877(3) 0.1718(3) 0.0203(8) Uani 1 1 d . . .
H7A H 0.5168 0.8311 0.126 0.024 Uiso 1 1 calc R . .
H7B H 0.5498 0.8037 0.2489 0.024 Uiso 1 1 calc R . .
C5 C 0.48167(12) 0.6517(3) 0.1226(3) 0.0167(8) Uani 1 1 d . . .
H5 H 0.4578 0.6998 0.1103 0.02 Uiso 1 1 calc R . .
C6 C 0.52786(12) 0.6813(3) 0.1508(3) 0.0151(8) Uani 1 1 d . . .
C10 C 0.60811(12) 0.6710(3) -0.0768(3) 0.0209(8) Uani 1 1 d . . .
H10A H 0.6161 0.7403 -0.0881 0.025 Uiso 1 1 calc R . .
H10B H 0.5934 0.6382 -0.1486 0.025 Uiso 1 1 calc R . .
C14 C 0.65572(12) 0.9172(3) 0.2109(3) 0.0189(8) Uani 1 1 d . . .
H14A H 0.6511 0.933 0.135 0.023 Uiso 1 1 calc R . .
H14B H 0.6712 0.9748 0.2577 0.023 Uiso 1 1 calc R . .
C2 C 0.55110(12) 0.5170(3) 0.1507(3) 0.0147(7) Uani 1 1 d U A .
C15 C 0.60964(13) 0.8960(3) 0.2178(3) 0.0197(8) Uani 1 1 d . . .
H15A H 0.615 0.8818 0.2945 0.024 Uiso 1 1 calc R . .
H15B H 0.5897 0.956 0.1949 0.024 Uiso 1 1 calc R . .
O1W O 0.6319(2) 0.9385(4) -0.0925(4) 0.111 Uani 1 1 d D . .
C17 C 0.72367(12) 0.6038(3) 0.2923(3) 0.0163(8) Uani 1 1 d . . .
C18 C 0.76800(13) 0.5865(3) 0.3704(3) 0.0219(9) Uani 1 1 d . . .
H18 H 0.7928 0.5696 0.3493 0.026 Uiso 1 1 calc R . .
N4 N 0.68864(10) 0.6321(2) 0.3199(2) 0.0155(7) Uani 1 1 d . . .
C21 C 0.69627(13) 0.6419(3) 0.4253(3) 0.0162(8) Uani 1 1 d . . .
C19 C 0.77586(14) 0.5941(3) 0.4790(3) 0.0252(9) Uani 1 1 d . . .
H19 H 0.8059 0.5807 0.5337 0.03 Uiso 1 1 calc R . .
C20 C 0.73923(13) 0.6217(3) 0.5075(3) 0.0212(9) Uani 1 1 d . . .
H20 H 0.7436 0.6265 0.5817 0.025 Uiso 1 1 calc R . .
C22 C 0.65547(13) 0.6788(3) 0.4487(3) 0.0181(8) Uani 1 1 d . . .
O5 O 0.61950(9) 0.7017(2) 0.3699(2) 0.0228(6) Uani 1 1 d . . .
O6 O 0.66296(9) 0.6825(2) 0.5495(2) 0.0244(6) Uani 1 1 d . . .
H1W H 0.6347 0.9952 -0.0434 0.12 Uiso 1 1 d D . .
H2W H 0.6017 0.9289 -0.1377 0.12 Uiso 1 1 d . . .

loop_
_atom_site_aniso_label
_atom_site_aniso_U_11
_atom_site_aniso_U_22
_atom_site_aniso_U_33
_atom_site_aniso_U_23
_atom_site_aniso_U_13
_atom_site_aniso_U_12
Zn2 0.0183(2) 0.0204(2) 0.0133(2) 0.00045(18) 0.00162(17) 0.00078(18)
Zn1 0.0111(2) 0.0234(2) 0.0137(2) 0.00000(18) 0.00303(17) -0.00356(18)
Cl1 0.0204(5) 0.0514(7) 0.0138(5) 0.0027(4) 0.0045(4) 0.0139(5)
Cl2 0.0871(11) 0.0200(6) 0.0479(8) 0.0067(5) -0.0310(8) -0.0151(6)
O2 0.0161(13) 0.0168(14) 0.0180(14) 0.0027(11) 0.0038(11) -0.0029(10)
O1 0.0143(13) 0.0193(13) 0.0215(14) -0.0033(11) 0.0064(11) -0.0045(10)
O4 0.0206(14) 0.0213(14) 0.0143(13) 0.0021(11) 0.0050(11) -0.0023(11)
C13 0.0179(19) 0.020(2) 0.019(2) 0.0009(16) 0.0053(16) -0.0049(16)
O3 0.0181(13) 0.0235(14) 0.0158(13) -0.0016(11) 0.0067(11) -0.0048(11)
N3 0.0163(16) 0.0178(16) 0.0100(15) -0.0017(12) 0.0039(13) -0.0053(13)
N1 0.0130(15) 0.0205(17) 0.0090(15) 0.0005(12) 0.0019(13) -0.0007(13)
N2 0.0171(16) 0.0188(16) 0.0157(16) -0.0019(13) 0.0059(13) -0.0037(13)
C11 0.019(2) 0.026(2) 0.0112(19) -0.0049(16) 0.0047(16) -0.0095(16)
C9 0.018(2) 0.024(2) 0.0151(19) 0.0027(16) 0.0009(16) -0.0003(16)
C3 0.0163(19) 0.020(2) 0.0119(18) -0.0036(15) 0.0053(15) -0.0073(15)
C4 0.0142(19) 0.031(2) 0.0114(18) -0.0025(16) 0.0038(15) -0.0053(16)
C1 0.0133(18) 0.025(2) 0.0031(16) 0.0015(15) -0.0009(14) -0.0045(15)
C16 0.0151(19) 0.021(2) 0.019(2) -0.0005(16) 0.0079(16) -0.0020(15)
C8 0.024(2) 0.022(2) 0.018(2) 0.0047(17) 0.0045(17) 0.0003(17)
C12 0.019(2) 0.023(2) 0.0129(18) 0.0014(16) 0.0030(16) -0.0084(16)
C7 0.017(2) 0.020(2) 0.021(2) -0.0005(16) 0.0037(16) -0.0020(15)
C5 0.0125(18) 0.023(2) 0.0110(18) -0.0002(15) 0.0010(15) -0.0009(15)
C6 0.0124(18) 0.021(2) 0.0097(17) -0.0002(15) 0.0023(14) -0.0021(15)
C10 0.019(2) 0.031(2) 0.0119(18) -0.0027(17) 0.0050(16) -0.0094(17)
C14 0.021(2) 0.018(2) 0.0121(19) -0.0022(15) 0.0006(16) -0.0067(15)
C2 0.0144(18) 0.0203(19) 0.0077(17) 0.0000(15) 0.0027(15) -0.0022(15)
C15 0.020(2) 0.0181(19) 0.017(2) -0.0030(16) 0.0030(17) -0.0041(16)
O1W 0.151 0.105 0.08 0.031 0.048 -0.019
C17 0.0168(19) 0.0120(18) 0.018(2) 0.0020(15) 0.0045(16) -0.0032(15)
C18 0.019(2) 0.021(2) 0.024(2) -0.0001(17) 0.0067(17) 0.0001(16)
N4 0.0150(16) 0.0147(15) 0.0142(16) 0.0014(12) 0.0032(13) -0.0043(12)
C21 0.0189(19) 0.0169(19) 0.0120(18) 0.0019(14) 0.0050(16) -0.0064(15)
C19 0.022(2) 0.026(2) 0.019(2) 0.0029(17) -0.0009(17) 0.0029(17)
C20 0.027(2) 0.017(2) 0.014(2) 0.0017(15) 0.0021(17) -0.0032(16)
C22 0.020(2) 0.019(2) 0.0146(19) 0.0002(16) 0.0066(16) -0.0067(16)
O5 0.0144(14) 0.0375(16) 0.0126(13) -0.0017(12) 0.0009(11) -0.0047(12)
O6 0.0276(15) 0.0336(16) 0.0127(14) 0.0028(12) 0.0086(12) -0.0015(13)

loop_
_atom_type_symbol
_atom_type_description
_atom_type_scat_dispersion_real
_atom_type_scat_dispersion_imag
_atom_type_scat_source
C C 0.0033 0.0016 'International Tables Vol C Tables 4.2.6.8 and 6.1.1.4'
H H 0 0 'International Tables Vol C Tables 4.2.6.8 and 6.1.1.4'
N N 0.0061 0.0033 'International Tables Vol C Tables 4.2.6.8 and 6.1.1.4'
O O 0.0106 0.006 'International Tables Vol C Tables 4.2.6.8 and 6.1.1.4'
Zn Zn 0.2839 1.4301 'International Tables Vol C Tables 4.2.6.8 and 6.1.1.4'
Cl Cl 0.1484 0.1585 'International Tables Vol C Tables 4.2.6.8 and 6.1.1.4'

loop_
_geom_angle_atom_site_label_1
_geom_angle_atom_site_label_2
_geom_angle_atom_site_label_3
_geom_angle
_geom_angle_site_symmetry_1
_geom_angle_site_symmetry_3
_geom_angle_publ_flag
O6 Zn2 O2 112.29(11) 6_565 . yes
O6 Zn2 Cl1 107.02(8) 6_565 . yes
O2 Zn2 Cl1 109.13(8) . . yes
O6 Zn2 Cl2 112.61(9) 6_565 . yes
O2 Zn2 Cl2 106.05(9) . . yes
Cl1 Zn2 Cl2 109.71(5) . . yes
N1 Zn1 N4 126.12(11) . . yes
N1 Zn1 N3 135.03(11) . . yes
N4 Zn1 N3 79.93(11) . . yes
N1 Zn1 N2 79.12(11) . . yes
N4 Zn1 N2 132.58(11) . . yes
N3 Zn1 N2 111.38(11) . . yes
N1 Zn1 O1 71.85(10) . . yes
N4 Zn1 O1 78.75(10) . . yes
N3 Zn1 O1 80.33(9) . . yes
N2 Zn1 O1 147.00(10) . . yes
N1 Zn1 O5 76.99(10) . . yes
N4 Zn1 O5 70.03(10) . . yes
N3 Zn1 O5 146.41(9) . . yes
N2 Zn1 O5 80.37(10) . . yes
O1 Zn1 O5 107.30(9) . . yes
N1 Zn1 O3 71.97(10) . . yes
N4 Zn1 O3 148.29(10) . . yes
N3 Zn1 O3 70.79(9) . . yes
N2 Zn1 O3 71.67(10) . . yes
O1 Zn1 O3 84.49(8) . . yes
O5 Zn1 O3 141.31(8) . . yes
N1 Zn1 O4 146.14(10) . . yes
N4 Zn1 O4 70.69(10) . . yes
N3 Zn1 O4 71.77(9) . . yes
N2 Zn1 O4 70.12(10) . . yes
O1 Zn1 O4 141.42(8) . . yes
O5 Zn1 O4 84.09(8) . . yes
O3 Zn1 O4 109.80(8) . . yes
C1 O2 Zn2 122.0(2) . . ?
C1 O1 Zn1 112.7(2) . . ?
C13 O4 C14 114.8(3) . . ?
C13 O4 Zn1 106.00(19) . . ?
C14 O4 Zn1 108.27(19) . . ?
O4 C13 C12 111.4(3) . . ?
O4 C13 H13A 109.3 . . ?
C12 C13 H13A 109.3 . . ?
O4 C13 H13B 109.3 . . ?
C12 C13 H13B 109.3 . . ?
H13A C13 H13B 108 . . ?
C10 O3 C9 114.1(3) . . ?
C10 O3 Zn1 108.59(19) . . ?
C9 O3 Zn1 107.54(19) . . ?
C16 N3 C11 108.2(3) . . ?
C16 N3 C12 109.8(3) . . ?
C11 N3 C12 109.3(3) . . ?
C16 N3 Zn1 103.7(2) . . ?
C11 N3 Zn1 111.8(2) . . ?
C12 N3 Zn1 113.8(2) . . ?
C6 N1 C2 119.8(3) . . ?
C6 N1 Zn1 117.1(2) . . ?
C2 N1 Zn1 122.8(2) . . ?
C7 N2 C8 109.3(3) . . ?
C7 N2 C15 108.2(3) . . ?
C8 N2 C15 108.4(3) . . ?
C7 N2 Zn1 104.9(2) . . ?
C8 N2 Zn1 113.6(2) . . ?
C15 N2 Zn1 112.3(2) . . ?
N3 C11 C10 112.7(3) . . ?
N3 C11 H11A 109.1 . . ?
C10 C11 H11A 109.1 . . ?
N3 C11 H11B 109.1 . . ?
C10 C11 H11B 109.1 . . ?
H11A C11 H11B 107.8 . . ?
O3 C9 C8 110.0(3) . . ?
O3 C9 H9A 109.7 . . ?
C8 C9 H9A 109.7 . . ?
O3 C9 H9B 109.7 . . ?
C8 C9 H9B 109.7 . . ?
H9A C9 H9B 108.2 . . ?
C4 C3 C2 118.6(3) . . ?
C4 C3 H3 120.7 . . ?
C2 C3 H3 120.7 . . ?
C5 C4 C3 119.8(3) . . ?
C5 C4 H4 120.1 . . ?
C3 C4 H4 120.1 . . ?
O1 C1 O2 126.6(3) . . ?
O1 C1 C2 117.5(3) . . ?
O2 C1 C2 115.8(3) . . ?
N3 C16 C17 112.6(3) . . ?
N3 C16 H16A 109.1 . . ?
C17 C16 H16A 109.1 . . ?
N3 C16 H16B 109.1 . . ?
C17 C16 H16B 109.1 . . ?
H16A C16 H16B 107.8 . . ?
N2 C8 C9 113.1(3) . . ?
N2 C8 H8A 109 . . ?
C9 C8 H8A 109 . . ?
N2 C8 H8B 109 . . ?
C9 C8 H8B 109 . . ?
H8A C8 H8B 107.8 . . ?
N3 C12 C13 113.5(3) . . ?
N3 C12 H12A 108.9 . . ?
C13 C12 H12A 108.9 . . ?
N3 C12 H12B 108.9 . . ?
C13 C12 H12B 108.9 . . ?
H12A C12 H12B 107.7 . . ?
N2 C7 C6 112.7(3) . . ?
N2 C7 H7A 109 . . ?
C6 C7 H7A 109 . . ?
N2 C7 H7B 109 . . ?
C6 C7 H7B 109 . . ?
H7A C7 H7B 107.8 . . ?
C4 C5 C6 118.8(3) . . ?
C4 C5 H5 120.6 . . ?
C6 C5 H5 120.6 . . ?
N1 C6 C5 121.3(3) . . ?
N1 C6 C7 116.3(3) . . ?
C5 C6 C7 122.3(3) . . ?
O3 C10 C11 107.5(3) . . ?
O3 C10 H10A 110.2 . . ?
C11 C10 H10A 110.2 . . ?
O3 C10 H10B 110.2 . . ?
C11 C10 H10B 110.2 . . ?
H10A C10 H10B 108.5 . . ?
O4 C14 C15 107.0(3) . . ?
O4 C14 H14A 110.3 . . ?
C15 C14 H14A 110.3 . . ?
O4 C14 H14B 110.3 . . ?
C15 C14 H14B 110.3 . . ?
H14A C14 H14B 108.6 . . ?
N1 C2 C3 121.6(3) . . ?
N1 C2 C1 115.1(3) . . ?
C3 C2 C1 123.2(3) . . ?
N2 C15 C14 112.8(3) . . ?
N2 C15 H15A 109 . . ?
C14 C15 H15A 109 . . ?
N2 C15 H15B 109 . . ?
C14 C15 H15B 109 . . ?
H15A C15 H15B 107.8 . . ?
H1W O1W H1W 0 . . ?
H1W O1W H2W 110.3(6) . . ?
H1W O1W H2W 110.3(6) . . ?
N4 C17 C18 121.3(3) . . ?
N4 C17 C16 116.6(3) . . ?
C18 C17 C16 122.1(3) . . ?
C19 C18 C17 119.5(4) . . ?
C19 C18 H18 120.3 . . ?
C17 C18 H18 120.3 . . ?
C17 N4 C21 119.5(3) . . ?
C17 N4 Zn1 115.5(2) . . ?
C21 N4 Zn1 124.8(2) . . ?
N4 C21 C20 122.0(3) . . ?
N4 C21 C22 115.9(3) . . ?
C20 C21 C22 122.1(3) . . ?
C18 C19 C20 119.0(4) . . ?
C18 C19 H19 120.5 . . ?
C20 C19 H19 120.5 . . ?
C21 C20 C19 118.5(4) . . ?
C21 C20 H20 120.7 . . ?
C19 C20 H20 120.7 . . ?
O5 C22 O6 128.1(3) . . ?
O5 C22 C21 117.4(3) . . ?
O6 C22 C21 114.5(3) . . ?
C22 O5 Zn1 111.8(2) . . ?
C22 O6 Zn2 130.5(2) . 6_566 ?

loop_
_geom_bond_atom_site_label_1
_geom_bond_atom_site_label_2
_geom_bond_distance
_geom_bond_site_symmetry_2
_geom_bond_publ_flag
Zn2 O6 1.962(3) 6_565 yes
Zn2 O2 1.971(3) . yes
Zn2 Cl1 2.2590(11) . yes
Zn2 Cl2 2.2679(14) . yes
Zn1 N1 2.061(3) . yes
Zn1 N4 2.074(3) . yes
Zn1 N3 2.230(3) . yes
Zn1 N2 2.238(3) . yes
Zn1 O1 2.430(3) . yes
Zn1 O5 2.527(3) . yes
Zn1 O3 2.657(3) . yes
Zn1 O4 2.692(3) . yes
O2 C1 1.274(4) . ?
O1 C1 1.239(4) . ?
O4 C13 1.427(4) . ?
O4 C14 1.433(4) . ?
C13 C12 1.500(5) . ?
C13 H13A 0.99 . ?
C13 H13B 0.99 . ?
O3 C10 1.428(4) . ?
O3 C9 1.435(4) . ?
N3 C16 1.486(5) . ?
N3 C11 1.490(4) . ?
N3 C12 1.499(4) . ?
N1 C6 1.335(4) . ?
N1 C2 1.346(5) . ?
N2 C7 1.482(5) . ?
N2 C8 1.495(5) . ?
N2 C15 1.495(4) . ?
C11 C10 1.509(5) . ?
C11 H11A 0.99 . ?
C11 H11B 0.99 . ?
C9 C8 1.512(5) . ?
C9 H9A 0.99 . ?
C9 H9B 0.99 . ?
C3 C4 1.381(5) . ?
C3 C2 1.386(5) . ?
C3 H3 0.95 . ?
C4 C5 1.378(5) . ?
C4 H4 0.95 . ?
C1 C2 1.506(5) . ?
C16 C17 1.503(5) . ?
C16 H16A 0.99 . ?
C16 H16B 0.99 . ?
C8 H8A 0.99 . ?
C8 H8B 0.99 . ?
C12 H12A 0.99 . ?
C12 H12B 0.99 . ?
C7 C6 1.494(5) . ?
C7 H7A 0.99 . ?
C7 H7B 0.99 . ?
C5 C6 1.395(5) . ?
C5 H5 0.95 . ?
C10 H10A 0.99 . ?
C10 H10B 0.99 . ?
C14 C15 1.503(5) . ?
C14 H14A 0.99 . ?
C14 H14B 0.99 . ?
C15 H15A 0.99 . ?
C15 H15B 0.99 . ?
O1W H1W 0.986(5) . ?
O1W H1W 0.986(5) . ?
O1W H2W 0.906(6) . ?
C17 N4 1.339(5) . ?
C17 C18 1.383(5) . ?
C18 C19 1.378(5) . ?
C18 H18 0.95 . ?
N4 C21 1.339(5) . ?
C21 C20 1.383(5) . ?
C21 C22 1.509(5) . ?
C19 C20 1.389(6) . ?
C19 H19 0.95 . ?
C20 H20 0.95 . ?
C22 O5 1.236(4) . ?
C22 O6 1.275(4) . ?
O6 Zn2 1.962(3) 6_566 yes

loop_
_geom_torsion_atom_site_label_1
_geom_torsion_atom_site_label_2
_geom_torsion_atom_site_label_3
_geom_torsion_atom_site_label_4
_geom_torsion
_geom_torsion_site_symmetry_1
_geom_torsion_site_symmetry_2
_geom_torsion_site_symmetry_3
_geom_torsion_site_symmetry_4
_geom_torsion_publ_flag
O6 Zn2 O2 C1 -34.7(3) 6_565 . . . ?
Cl1 Zn2 O2 C1 83.8(3) . . . . ?
Cl2 Zn2 O2 C1 -158.1(2) . . . . ?
N1 Zn1 O1 C1 -1.3(2) . . . . ?
N4 Zn1 O1 C1 132.9(2) . . . . ?
N3 Zn1 O1 C1 -145.5(2) . . . . ?
N2 Zn1 O1 C1 -30.9(3) . . . . ?
O5 Zn1 O1 C1 68.2(2) . . . . ?
O3 Zn1 O1 C1 -74.1(2) . . . . ?
O4 Zn1 O1 C1 170.8(2) . . . . ?
N1 Zn1 O4 C13 -154.2(2) . . . . ?
N4 Zn1 O4 C13 79.0(2) . . . . ?
N3 Zn1 O4 C13 -6.5(2) . . . . ?
N2 Zn1 O4 C13 -128.3(2) . . . . ?
O1 Zn1 O4 C13 39.4(3) . . . . ?
O5 Zn1 O4 C13 149.8(2) . . . . ?
O3 Zn1 O4 C13 -67.3(2) . . . . ?
N1 Zn1 O4 C14 -30.6(3) . . . . ?
N4 Zn1 O4 C14 -157.4(2) . . . . ?
N3 Zn1 O4 C14 117.2(2) . . . . ?
N2 Zn1 O4 C14 -4.6(2) . . . . ?
O1 Zn1 O4 C14 163.0(2) . . . . ?
O5 Zn1 O4 C14 -86.5(2) . . . . ?
O3 Zn1 O4 C14 56.3(2) . . . . ?
C14 O4 C13 C12 -87.1(4) . . . . ?
Zn1 O4 C13 C12 32.4(3) . . . . ?
N1 Zn1 O3 C10 -158.0(2) . . . . ?
N4 Zn1 O3 C10 -27.3(3) . . . . ?
N3 Zn1 O3 C10 -3.7(2) . . . . ?
N2 Zn1 O3 C10 117.8(2) . . . . ?
O1 Zn1 O3 C10 -85.3(2) . . . . ?
O5 Zn1 O3 C10 163.7(2) . . . . ?
O4 Zn1 O3 C10 57.8(2) . . . . ?
N1 Zn1 O3 C9 78.1(2) . . . . ?
N4 Zn1 O3 C9 -151.1(2) . . . . ?
N3 Zn1 O3 C9 -127.5(2) . . . . ?
N2 Zn1 O3 C9 -6.1(2) . . . . ?
O1 Zn1 O3 C9 150.8(2) . . . . ?
O5 Zn1 O3 C9 39.9(3) . . . . ?
O4 Zn1 O3 C9 -66.1(2) . . . . ?
N1 Zn1 N3 C16 -106.7(2) . . . . ?
N4 Zn1 N3 C16 25.3(2) . . . . ?
N2 Zn1 N3 C16 157.3(2) . . . . ?
O1 Zn1 N3 C16 -54.9(2) . . . . ?
O5 Zn1 N3 C16 51.9(3) . . . . ?
O3 Zn1 N3 C16 -142.3(2) . . . . ?
O4 Zn1 N3 C16 98.2(2) . . . . ?
N1 Zn1 N3 C11 9.6(3) . . . . ?
N4 Zn1 N3 C11 141.7(2) . . . . ?
N2 Zn1 N3 C11 -86.4(2) . . . . ?
O1 Zn1 N3 C11 61.5(2) . . . . ?
O5 Zn1 N3 C11 168.3(2) . . . . ?
O3 Zn1 N3 C11 -26.0(2) . . . . ?
O4 Zn1 N3 C11 -145.5(2) . . . . ?
N1 Zn1 N3 C12 134.1(2) . . . . ?
N4 Zn1 N3 C12 -93.9(2) . . . . ?
N2 Zn1 N3 C12 38.0(2) . . . . ?
O1 Zn1 N3 C12 -174.1(2) . . . . ?
O5 Zn1 N3 C12 -67.3(3) . . . . ?
O3 Zn1 N3 C12 98.4(2) . . . . ?
O4 Zn1 N3 C12 -21.1(2) . . . . ?
N4 Zn1 N1 C6 126.3(2) . . . . ?
N3 Zn1 N1 C6 -118.6(3) . . . . ?
N2 Zn1 N1 C6 -9.2(2) . . . . ?
O1 Zn1 N1 C6 -173.3(3) . . . . ?
O5 Zn1 N1 C6 73.3(2) . . . . ?
O3 Zn1 N1 C6 -83.2(2) . . . . ?
O4 Zn1 N1 C6 15.6(4) . . . . ?
N4 Zn1 N1 C2 -58.8(3) . . . . ?
N3 Zn1 N1 C2 56.4(3) . . . . ?
N2 Zn1 N1 C2 165.8(3) . . . . ?
O1 Zn1 N1 C2 1.7(3) . . . . ?
O5 Zn1 N1 C2 -111.7(3) . . . . ?
O3 Zn1 N1 C2 91.7(3) . . . . ?
O4 Zn1 N1 C2 -169.4(2) . . . . ?
N1 Zn1 N2 C7 22.8(2) . . . . ?
N4 Zn1 N2 C7 -106.9(2) . . . . ?
N3 Zn1 N2 C7 157.1(2) . . . . ?
O1 Zn1 N2 C7 51.3(3) . . . . ?
O5 Zn1 N2 C7 -55.7(2) . . . . ?
O3 Zn1 N2 C7 97.2(2) . . . . ?
O4 Zn1 N2 C7 -142.8(2) . . . . ?
N1 Zn1 N2 C8 -96.5(2) . . . . ?
N4 Zn1 N2 C8 133.8(2) . . . . ?
N3 Zn1 N2 C8 37.8(3) . . . . ?
O1 Zn1 N2 C8 -67.9(3) . . . . ?
O5 Zn1 N2 C8 -174.9(2) . . . . ?
O3 Zn1 N2 C8 -22.0(2) . . . . ?
O4 Zn1 N2 C8 97.9(2) . . . . ?
N1 Zn1 N2 C15 140.1(2) . . . . ?
N4 Zn1 N2 C15 10.5(3) . . . . ?
N3 Zn1 N2 C15 -85.6(2) . . . . ?
O1 Zn1 N2 C15 168.7(2) . . . . ?
O5 Zn1 N2 C15 61.7(2) . . . . ?
O3 Zn1 N2 C15 -145.4(2) . . . . ?
O4 Zn1 N2 C15 -25.5(2) . . . . ?
C16 N3 C11 C10 170.8(3) . . . . ?
C12 N3 C11 C10 -69.7(4) . . . . ?
Zn1 N3 C11 C10 57.3(3) . . . . ?
C10 O3 C9 C8 -88.4(4) . . . . ?
Zn1 O3 C9 C8 32.0(3) . . . . ?
C2 C3 C4 C5 -1.1(5) . . . . ?
Zn1 O1 C1 O2 178.6(3) . . . . ?
Zn1 O1 C1 C2 0.8(4) . . . . ?
Zn2 O2 C1 O1 -4.6(5) . . . . ?
Zn2 O2 C1 C2 173.2(2) . . . . ?
C11 N3 C16 C17 -155.0(3) . . . . ?
C12 N3 C16 C17 85.8(3) . . . . ?
Zn1 N3 C16 C17 -36.2(3) . . . . ?
C7 N2 C8 C9 -66.2(4) . . . . ?
C15 N2 C8 C9 176.1(3) . . . . ?
Zn1 N2 C8 C9 50.6(4) . . . . ?
O3 C9 C8 N2 -55.7(4) . . . . ?
C16 N3 C12 C13 -66.3(4) . . . . ?
C11 N3 C12 C13 175.2(3) . . . . ?
Zn1 N3 C12 C13 49.4(4) . . . . ?
O4 C13 C12 N3 -55.8(4) . . . . ?
C8 N2 C7 C6 88.9(4) . . . . ?
C15 N2 C7 C6 -153.4(3) . . . . ?
Zn1 N2 C7 C6 -33.3(3) . . . . ?
C3 C4 C5 C6 -1.9(5) . . . . ?
C2 N1 C6 C5 -0.7(5) . . . . ?
Zn1 N1 C6 C5 174.4(3) . . . . ?
C2 N1 C6 C7 177.3(3) . . . . ?
Zn1 N1 C6 C7 -7.6(4) . . . . ?
C4 C5 C6 N1 2.9(5) . . . . ?
C4 C5 C6 C7 -174.9(3) . . . . ?
N2 C7 C6 N1 29.5(4) . . . . ?
N2 C7 C6 C5 -152.7(3) . . . . ?
C9 O3 C10 C11 151.2(3) . . . . ?
Zn1 O3 C10 C11 31.3(3) . . . . ?
N3 C11 C10 O3 -59.0(4) . . . . ?
C13 O4 C14 C15 150.7(3) . . . . ?
Zn1 O4 C14 C15 32.5(3) . . . . ?
C6 N1 C2 C3 -2.5(5) . . . . ?
Zn1 N1 C2 C3 -177.3(2) . . . . ?
C6 N1 C2 C1 172.9(3) . . . . ?
Zn1 N1 C2 C1 -1.9(4) . . . . ?
C4 C3 C2 N1 3.4(5) . . . . ?
C4 C3 C2 C1 -171.7(3) . . . . ?
O1 C1 C2 N1 0.5(5) . . . . ?
O2 C1 C2 N1 -177.5(3) . . . . ?
O1 C1 C2 C3 175.8(3) . . . . ?
O2 C1 C2 C3 -2.1(5) . . . . ?
C7 N2 C15 C14 173.1(3) . . . . ?
C8 N2 C15 C14 -68.5(4) . . . . ?
Zn1 N2 C15 C14 57.8(3) . . . . ?
O4 C14 C15 N2 -60.1(4) . . . . ?
N3 C16 C17 N4 31.4(4) . . . . ?
N3 C16 C17 C18 -149.0(3) . . . . ?
N4 C17 C18 C19 3.0(6) . . . . ?
C16 C17 C18 C19 -176.5(3) . . . . ?
C18 C17 N4 C21 -1.5(5) . . . . ?
C16 C17 N4 C21 178.1(3) . . . . ?
C18 C17 N4 Zn1 173.4(3) . . . . ?
C16 C17 N4 Zn1 -7.0(4) . . . . ?
N1 Zn1 N4 C17 128.5(2) . . . . ?
N3 Zn1 N4 C17 -11.0(2) . . . . ?
N2 Zn1 N4 C17 -120.8(2) . . . . ?
O1 Zn1 N4 C17 71.0(2) . . . . ?
O5 Zn1 N4 C17 -175.7(3) . . . . ?
O3 Zn1 N4 C17 11.6(4) . . . . ?
O4 Zn1 N4 C17 -85.1(2) . . . . ?
N1 Zn1 N4 C21 -56.9(3) . . . . ?
N3 Zn1 N4 C21 163.6(3) . . . . ?
N2 Zn1 N4 C21 53.8(3) . . . . ?
O1 Zn1 N4 C21 -114.4(3) . . . . ?
O5 Zn1 N4 C21 -1.1(3) . . . . ?
O3 Zn1 N4 C21 -173.8(2) . . . . ?
O4 Zn1 N4 C21 89.5(3) . . . . ?
C17 N4 C21 C20 -1.3(5) . . . . ?
Zn1 N4 C21 C20 -175.7(3) . . . . ?
C17 N4 C21 C22 177.2(3) . . . . ?
Zn1 N4 C21 C22 2.8(4) . . . . ?
C17 C18 C19 C20 -1.7(6) . . . . ?
N4 C21 C20 C19 2.5(5) . . . . ?
C22 C21 C20 C19 -175.9(3) . . . . ?
C18 C19 C20 C21 -0.9(5) . . . . ?
N4 C21 C22 O5 -3.6(5) . . . . ?
C20 C21 C22 O5 174.9(3) . . . . ?
N4 C21 C22 O6 176.6(3) . . . . ?
C20 C21 C22 O6 -5.0(5) . . . . ?
O6 C22 O5 Zn1 -177.6(3) . . . . ?
C21 C22 O5 Zn1 2.6(4) . . . . ?
N1 Zn1 O5 C22 135.7(3) . . . . ?
N4 Zn1 O5 C22 -1.0(2) . . . . ?
N3 Zn1 O5 C22 -29.0(3) . . . . ?
N2 Zn1 O5 C22 -143.3(3) . . . . ?
O1 Zn1 O5 C22 69.7(3) . . . . ?
O3 Zn1 O5 C22 172.9(2) . . . . ?
O4 Zn1 O5 C22 -72.6(2) . . . . ?
O5 C22 O6 Zn2 -8.3(6) . . . 6_566 ?
C21 C22 O6 Zn2 171.5(2) . . . 6_566 ?

loop_
_platon_squeeze_void_nr
_platon_squeeze_void_average_x
_platon_squeeze_void_average_y
_platon_squeeze_void_average_z
_platon_squeeze_void_volume
_platon_squeeze_void_count_electrons
_platon_squeeze_void_content
1 0.500 0.049 0.250 63 20 ' '
2 0.500 -0.049 0.750 63 20 ' '
3 0.000 0.451 0.750 63 20 ' '
4 0.000 0.549 0.250 63 20 ' '
